data_4306940
loop_
_publ_author_name
'Franziska Rieger'
'Anja-Verena Mudring'

_publ_section_title
;
Phase Transition in Tl2TeO3: Influence and Origin of the Thallium Lone
Pair Distortion
;
_journal_name_full 'Inorganic Chemistry'
_journal_page_first 446
_journal_page_last 452
_journal_paper_doi 10.1021/ic061273j
_journal_volume 46
_journal_year 2007
_chemical_formula_structural 'Tl2 (Te O3)'
_chemical_formula_sum 'O3 Te Tl2'
_chemical_name_systematic 'Dithallium(I) Tellurate(IV)'
_space_group_IT_number 50
_symmetry_Int_Tables_number 50
_symmetry_space_group_name_Hall '-P 2ab 2b'
_symmetry_space_group_name_H-M 'P b a n :2'
_audit_creation_date 1999/11/30
_cell_angle_alpha 90.
_cell_angle_beta 90.
_cell_angle_gamma 90.
_cell_formula_units_Z 8
_cell_length_a 16.600(10)
_cell_length_b 11.078(6)
_cell_length_c 5.238(1)
_cell_volume 963.2(8)
_refine_ls_R_factor_all 0.1087
_cod_data_source_file ic061273jsi20060710_103927_2.cif
_cod_data_source_block 409430-ICSD
_cod_original_cell_volume 963.24
_cod_original_sg_symbol_H-M 'P b a n'
_cod_original_formula_sum 'O3 Te1 Tl2'
_cod_database_code 4306940

loop_
_symmetry_equiv_pos_site_id
_symmetry_equiv_pos_as_xyz
1 '-x, y-1/2, z'
2 'x-1/2, -y, z'
3 'x-1/2, y-1/2, -z'
4 '-x, -y, -z'
5 'x, -y-1/2, -z'
6 '-x-1/2, y, -z'
7 '-x-1/2, -y-1/2, z'
8 'x, y, z'

loop_
_atom_site_aniso_label
_atom_site_aniso_type_symbol
_atom_site_aniso_U_11
_atom_site_aniso_U_22
_atom_site_aniso_U_33
_atom_site_aniso_U_12
_atom_site_aniso_U_13
_atom_site_aniso_U_23
Tl1 Tl1+ 0.0305(3) 0.0196(3) 0.0277(3) -.0070(2) -.0007(5) -.0012(6)
Tl2 Tl1+ 0.0241(3) 0.0243(4) 0.0275(3) 0.0012(2) -.0026(5) 0.0028(5)
Te1 Te4+ 0.0210(4) 0.0149(4) 0.0196(4) 0.0004(3) -.0001(7) -.0003(8)
O1 O2- 0.027(4) 0.014(5) 0.038(6) 0.004(4) -.002(5) -.006(7)
O2 O2- 0.017(4) 0.048(8) 0.022(5) 0.001(4) 0.001(4) 0.007(6)
O3 O2- 0.029(5) 0.030(7) 0.027(5) 0.005(5) -.003(4) -.012(6)

loop_
_atom_site_label
_atom_site_type_symbol
_atom_site_symmetry_multiplicity
_atom_site_Wyckoff_symbol
_atom_site_fract_x
_atom_site_fract_y
_atom_site_fract_z
_atom_site_occupancy
_atom_site_attached_hydrogens
Tl1 Tl1+ 8 m 0.33198(3) 0.12048(5) 0.75258(14) 1. 0
Tl2 Tl1+ 8 m 0.49543(3) 0.13553(6) 0.24143(12) 1. 0
Te1 Te4+ 8 m 0.66358(5) 0.11395(9) 0.7629(2) 1. 0
O1 O2- 8 m 0.3114(5) 0.0503(9) 0.276(2) 1. 0
O2 O2- 8 m 0.4462(5) 0.8952(12) 0.3134(17) 1. 0
O3 O2- 8 m 0.3445(5) 0.8887(11) 0.8808(18) 1. 0

loop_
_atom_type_symbol
_atom_type_oxidation_number
O2- -2
Te4+ 4
Tl1+ 1
